data_7045816
loop_
_publ_author_name
'Boshart, Monica D.'
'Ziller, Joseph W.'
'Evans, William J.'

_publ_section_title
;
 NH<sub>3</sub> and (NH<sub>2</sub>)<sup>1-</sup> as ligands in yttrium
 metallocene chemistry.
;
_journal_issue 14
_journal_name_full 'Dalton transactions (Cambridge, England : 2003)'
_journal_page_first 5098
_journal_page_last 5101
_journal_paper_doi 10.1039/C8DT00543E
_journal_volume 47
_journal_year 2018
_chemical_formula_sum 'C48 H61 B N O Y'
_chemical_formula_weight 767.69
_chemical_name_systematic '[(C5Me5)2Y(THF)NH3][BPh4]'
_chemical_properties_physical ', Air-sensitive,Moisture-sensitive'
_space_group_crystal_system monoclinic
_space_group_IT_number 14
_space_group_name_Hall '-P 2yn'
_space_group_name_H-M_alt 'P 1 21/n 1'
_symmetry_space_group_name_Hall '-P 2yn'
_symmetry_space_group_name_H-M 'P 1 21/n 1'
_atom_sites_solution_hydrogens mixed
_atom_sites_solution_primary direct
_atom_sites_solution_secondary difmap
_audit_creation_method SHELXL-2014/7
_audit_update_record
;
2017-05-12 deposited with the CCDC.
2018-03-08 downloaded from the CCDC.
;
_cell_angle_alpha 90
_cell_angle_beta 91.7762(10)
_cell_angle_gamma 90
_cell_formula_units_Z 4
_cell_length_a 11.7992(9)
_cell_length_b 22.5790(18)
_cell_length_c 15.3847(12)
_cell_measurement_reflns_used 9940
_cell_measurement_temperature 128(2)
_cell_measurement_theta_max 28.62
_cell_measurement_theta_min 2.24
_cell_volume 4096.7(6)
_computing_cell_refinement 'Bruker SAINT 8.34a, 2013'
_computing_data_collection 'Bruker APEX2 2014.11-0, 2014'
_computing_data_reduction 'Bruker SAINT 8.34a, 2013'
_computing_molecular_graphics 'Bruker SHELXTL'
_computing_publication_material 'Bruker SHELXTL'
_computing_structure_refinement 'SHELXL-2014/7 (Sheldrick, 2014)'
_computing_structure_solution 'Bruker SHELXTL 2014/4'
_diffrn_ambient_temperature 128(2)
_diffrn_measured_fraction_theta_full 1.000
_diffrn_measured_fraction_theta_max 1.000
_diffrn_measurement_device_type 'Bruker SMART APEX II CCD'
_diffrn_measurement_method '\f and \w scans'
_diffrn_radiation_type MoK\a
_diffrn_radiation_wavelength 0.71073
_diffrn_reflns_av_R_equivalents 0.0327
_diffrn_reflns_av_unetI/netI 0.0253
_diffrn_reflns_Laue_measured_fraction_full 1.000
_diffrn_reflns_Laue_measured_fraction_max 1.000
_diffrn_reflns_limit_h_max 15
_diffrn_reflns_limit_h_min -15
_diffrn_reflns_limit_k_max 28
_diffrn_reflns_limit_k_min -28
_diffrn_reflns_limit_l_max 19
_diffrn_reflns_limit_l_min -19
_diffrn_reflns_number 46280
_diffrn_reflns_point_group_measured_fraction_full 1.000
_diffrn_reflns_point_group_measured_fraction_max 1.000
_diffrn_reflns_theta_full 25.500
_diffrn_reflns_theta_max 27.102
_diffrn_reflns_theta_min 1.602
_diffrn_source 'fine-focus sealed tube'
_exptl_absorpt_coefficient_mu 1.460
_exptl_absorpt_correction_T_max 0.7458
_exptl_absorpt_correction_T_min 0.6544
_exptl_absorpt_correction_type multi-scan
_exptl_absorpt_process_details 'Bruker SADABS 2014/5'
_exptl_crystal_colour colorless
_exptl_crystal_density_diffrn 1.245
_exptl_crystal_density_meas ?
_exptl_crystal_density_method not_measured
_exptl_crystal_description block
_exptl_crystal_F_000 1632
_exptl_crystal_recrystallization_method 'Re-crystallisation from solvent: THF'
_exptl_crystal_size_max 0.536
_exptl_crystal_size_mid 0.509
_exptl_crystal_size_min 0.504
_refine_diff_density_max 1.510
_refine_diff_density_min -0.358
_refine_diff_density_rms 0.061
_refine_ls_extinction_method none
_refine_ls_goodness_of_fit_ref 1.027
_refine_ls_hydrogen_treatment mixed
_refine_ls_matrix_type full
_refine_ls_number_parameters 491
_refine_ls_number_reflns 9027
_refine_ls_number_restraints 0
_refine_ls_restrained_S_all 1.027
_refine_ls_R_factor_all 0.0419
_refine_ls_R_factor_gt 0.0336
_refine_ls_shift/su_max 0.002
_refine_ls_shift/su_mean 0.000
_refine_ls_structure_factor_coef Fsqd
_refine_ls_weighting_details 'w=1/[\s^2^(Fo^2^)+(0.0501P)^2^+2.3827P] where P=(Fo^2^+2Fc^2^)/3'
_refine_ls_weighting_scheme calc
_refine_ls_wR_factor_gt 0.0852
_refine_ls_wR_factor_ref 0.0894
_reflns_Friedel_coverage 0.000
_reflns_number_gt 7807
_reflns_number_total 9027
_reflns_threshold_expression 'I > 2\s(I)'
_cod_data_source_file c8dt00543e2.cif
_cod_data_source_block mdb17
_cod_depositor_comments
;
The following automatic conversions were performed:

'_exptl_crystal_density_meas' value 'not_measured' was changed to '?'
- the value is perceived as not measured.

Automatic conversion script
Id: cif_fix_values 4973 2017-02-22 13:04:09Z antanas 

 Adding full bibliography for 7045815--7045816.cif.
;
_cod_database_code 7045816
_shelx_shelxl_version_number 2014/7
_shelx_space_group_comment
; 
The symmetry employed for this shelxl refinement is uniquely defined 
by the following loop, which should always be used as a source of 
symmetry information in preference to the above space-group names. 
They are only intended as comments. 
;
_shelx_estimated_absorpt_t_min 0.508
_shelx_estimated_absorpt_t_max 0.527

loop_
_space_group_symop_operation_xyz
'x, y, z'
'-x+1/2, y+1/2, -z+1/2'
'-x, -y, -z'
'x-1/2, -y-1/2, z-1/2'

loop_
_atom_site_label
_atom_site_type_symbol
_atom_site_fract_x
_atom_site_fract_y
_atom_site_fract_z
_atom_site_U_iso_or_equiv
_atom_site_adp_type
_atom_site_occupancy
_atom_site_site_symmetry_order
_atom_site_calc_flag
_atom_site_refinement_flags_posn
_atom_site_refinement_flags_adp
Y1 Y 0.74955(2) 0.20643(2) 0.73250(2) 0.01325(6) Uani 1 1 d . .
O1 O 0.61834(10) 0.12934(5) 0.75111(9) 0.0207(3) Uani 1 1 d . .
N1 N 0.60149(15) 0.28147(8) 0.75872(12) 0.0198(3) Uani 1 1 d . .
H1 H 0.573(2) 0.2823(11) 0.8120(18) 0.033(7) Uiso 1 1 d . .
H2 H 0.623(2) 0.3149(13) 0.7495(17) 0.041(8) Uiso 1 1 d . .
H3 H 0.539(3) 0.2801(12) 0.725(2) 0.050(8) Uiso 1 1 d . .
C1 C 0.77730(17) 0.19930(8) 0.90411(12) 0.0206(4) Uani 1 1 d . .
C2 C 0.85011(16) 0.15525(8) 0.87044(12) 0.0195(4) Uani 1 1 d . .
C3 C 0.93683(15) 0.18398(8) 0.82501(12) 0.0194(4) Uani 1 1 d . .
C4 C 0.91953(16) 0.24644(8) 0.83100(13) 0.0204(4) Uani 1 1 d . .
C5 C 0.82203(16) 0.25551(8) 0.88101(12) 0.0211(4) Uani 1 1 d . .
C6 C 0.67744(19) 0.18910(10) 0.96006(13) 0.0303(5) Uani 1 1 d . .
H6A H 0.6148 0.2149 0.9408 0.045 Uiso 1 1 calc R U
H6B H 0.6986 0.1981 1.0207 0.045 Uiso 1 1 calc R U
H6C H 0.6535 0.1476 0.9553 0.045 Uiso 1 1 calc R U
C7 C 0.84715(18) 0.09017(8) 0.89065(14) 0.0268(4) Uani 1 1 d . .
H7A H 0.7690 0.0782 0.9014 0.040 Uiso 1 1 calc R U
H7B H 0.8951 0.0821 0.9425 0.040 Uiso 1 1 calc R U
H7C H 0.8754 0.0678 0.8412 0.040 Uiso 1 1 calc R U
C8 C 1.04024(16) 0.15327(9) 0.79223(14) 0.0259(4) Uani 1 1 d . .
H8A H 1.0171 0.1183 0.7585 0.039 Uiso 1 1 calc R U
H8B H 1.0892 0.1411 0.8417 0.039 Uiso 1 1 calc R U
H8C H 1.0819 0.1804 0.7551 0.039 Uiso 1 1 calc R U
C9 C 0.99860(18) 0.29405(8) 0.80070(16) 0.0285(5) Uani 1 1 d . .
H9A H 1.0347 0.2810 0.7475 0.043 Uiso 1 1 calc R U
H9B H 1.0570 0.3016 0.8460 0.043 Uiso 1 1 calc R U
H9C H 0.9556 0.3304 0.7889 0.043 Uiso 1 1 calc R U
C10 C 0.78215(19) 0.31375(9) 0.91624(14) 0.0286(4) Uani 1 1 d . .
H10A H 0.8037 0.3458 0.8770 0.043 Uiso 1 1 calc R U
H10B H 0.8173 0.3205 0.9740 0.043 Uiso 1 1 calc R U
H10C H 0.6995 0.3130 0.9207 0.043 Uiso 1 1 calc R U
C11 C 0.68659(16) 0.18427(8) 0.56852(11) 0.0194(4) Uani 1 1 d . .
C12 C 0.79610(16) 0.15853(8) 0.58130(12) 0.0195(4) Uani 1 1 d . .
C13 C 0.87560(16) 0.20523(8) 0.59208(13) 0.0203(4) Uani 1 1 d . .
C14 C 0.81563(16) 0.25980(8) 0.58818(12) 0.0199(4) Uani 1 1 d . .
C15 C 0.69874(16) 0.24667(8) 0.57302(11) 0.0190(4) Uani 1 1 d . .
C16 C 0.57866(18) 0.15237(9) 0.54389(14) 0.0285(4) Uani 1 1 d . .
H16A H 0.5884 0.1099 0.5547 0.043 Uiso 1 1 calc R U
H16B H 0.5602 0.1589 0.4821 0.043 Uiso 1 1 calc R U
H16C H 0.5169 0.1675 0.5788 0.043 Uiso 1 1 calc R U
C17 C 0.82653(18) 0.09361(8) 0.57476(13) 0.0257(4) Uani 1 1 d . .
H17A H 0.8593 0.0800 0.6306 0.039 Uiso 1 1 calc R U
H17B H 0.8819 0.0882 0.5292 0.039 Uiso 1 1 calc R U
H17C H 0.7581 0.0706 0.5602 0.039 Uiso 1 1 calc R U
C18 C 1.00179(18) 0.19773(10) 0.58574(15) 0.0303(5) Uani 1 1 d . .
H18A H 1.0407 0.2296 0.6180 0.045 Uiso 1 1 calc R U
H18B H 1.0224 0.1993 0.5246 0.045 Uiso 1 1 calc R U
H18C H 1.0245 0.1594 0.6105 0.045 Uiso 1 1 calc R U
C19 C 0.86832(19) 0.32066(9) 0.58492(15) 0.0290(4) Uani 1 1 d . .
H19A H 0.8310 0.3468 0.6261 0.044 Uiso 1 1 calc R U
H19B H 0.8588 0.3368 0.5260 0.044 Uiso 1 1 calc R U
H19C H 0.9493 0.3179 0.6006 0.044 Uiso 1 1 calc R U
C20 C 0.60672(19) 0.29078(9) 0.55067(14) 0.0265(4) Uani 1 1 d . .
H20A H 0.5336 0.2753 0.5689 0.040 Uiso 1 1 calc R U
H20B H 0.6037 0.2976 0.4877 0.040 Uiso 1 1 calc R U
H20C H 0.6229 0.3282 0.5808 0.040 Uiso 1 1 calc R U
C21 C 0.50049(17) 0.14140(9) 0.77252(16) 0.0302(5) Uani 1 1 d . .
H21A H 0.4615 0.1632 0.7245 0.036 Uiso 1 1 calc R U
H21B H 0.4976 0.1657 0.8260 0.036 Uiso 1 1 calc R U
C22 C 0.44436(17) 0.08241(9) 0.78610(14) 0.0265(4) Uani 1 1 d . .
H22A H 0.3938 0.0721 0.7358 0.032 Uiso 1 1 calc R U
H22B H 0.3994 0.0828 0.8394 0.032 Uiso 1 1 calc R U
C23 C 0.54270(17) 0.03863(9) 0.79501(14) 0.0259(4) Uani 1 1 d . .
H23A H 0.5717 0.0360 0.8560 0.031 Uiso 1 1 calc R U
H23B H 0.5199 -0.0013 0.7746 0.031 Uiso 1 1 calc R U
C24 C 0.62974(17) 0.06563(8) 0.73689(14) 0.0241(4) Uani 1 1 d . .
H24A H 0.7071 0.0519 0.7536 0.029 Uiso 1 1 calc R U
H24B H 0.6135 0.0554 0.6752 0.029 Uiso 1 1 calc R U
C25 C 0.32023(14) 0.36186(8) 0.76016(12) 0.0165(3) Uani 1 1 d . .
C26 C 0.31631(16) 0.33436(9) 0.84189(13) 0.0222(4) Uani 1 1 d . .
H26 H 0.3211 0.3584 0.8925 0.027 Uiso 1 1 calc R U
C27 C 0.30564(17) 0.27333(9) 0.85180(15) 0.0280(4) Uani 1 1 d . .
H27 H 0.3034 0.2565 0.9083 0.034 Uiso 1 1 calc R U
C28 C 0.29838(16) 0.23725(9) 0.77929(15) 0.0279(5) Uani 1 1 d . .
H28 H 0.2891 0.1957 0.7855 0.034 Uiso 1 1 calc R U
C29 C 0.30486(16) 0.26238(9) 0.69735(14) 0.0255(4) Uani 1 1 d . .
H29 H 0.3014 0.2379 0.6472 0.031 Uiso 1 1 calc R U
C30 C 0.31646(15) 0.32369(8) 0.68830(12) 0.0199(4) Uani 1 1 d . .
H30 H 0.3219 0.3400 0.6317 0.024 Uiso 1 1 calc R U
C31 C 0.48002(15) 0.43950(7) 0.75747(11) 0.0152(3) Uani 1 1 d . .
C32 C 0.54742(15) 0.43424(8) 0.68439(12) 0.0180(4) Uani 1 1 d . .
H32 H 0.5112 0.4309 0.6286 0.022 Uiso 1 1 calc R U
C33 C 0.66556(16) 0.43372(8) 0.69041(13) 0.0217(4) Uani 1 1 d . .
H33 H 0.7081 0.4303 0.6392 0.026 Uiso 1 1 calc R U
C34 C 0.72083(16) 0.43809(8) 0.77067(14) 0.0234(4) Uani 1 1 d . .
H34 H 0.8013 0.4375 0.7751 0.028 Uiso 1 1 calc R U
C35 C 0.65743(16) 0.44332(8) 0.84472(13) 0.0228(4) Uani 1 1 d . .
H35 H 0.6943 0.4465 0.9003 0.027 Uiso 1 1 calc R U
C36 C 0.53963(16) 0.44384(8) 0.83732(12) 0.0188(4) Uani 1 1 d . .
H36 H 0.4977 0.4473 0.8888 0.023 Uiso 1 1 calc R U
C37 C 0.28707(15) 0.46105(8) 0.66005(11) 0.0150(3) Uani 1 1 d . .
C38 C 0.33400(15) 0.51114(8) 0.62089(12) 0.0179(4) Uani 1 1 d . .
H38 H 0.4037 0.5263 0.6441 0.022 Uiso 1 1 calc R U
C39 C 0.28294(16) 0.53950(8) 0.54971(12) 0.0205(4) Uani 1 1 d . .
H39 H 0.3179 0.5732 0.5252 0.025 Uiso 1 1 calc R U
C40 C 0.18088(16) 0.51858(8) 0.51431(12) 0.0201(4) Uani 1 1 d . .
H40 H 0.1455 0.5377 0.4656 0.024 Uiso 1 1 calc R U
C41 C 0.13157(15) 0.46928(8) 0.55123(12) 0.0185(4) Uani 1 1 d . .
H41 H 0.0617 0.4545 0.5277 0.022 Uiso 1 1 calc R U
C42 C 0.18364(15) 0.44132(8) 0.62242(11) 0.0167(3) Uani 1 1 d . .
H42 H 0.1480 0.4076 0.6465 0.020 Uiso 1 1 calc R U
C43 C 0.27805(15) 0.47173(8) 0.82603(11) 0.0153(3) Uani 1 1 d . .
C44 C 0.32060(16) 0.52611(8) 0.85701(12) 0.0195(4) Uani 1 1 d . .
H44 H 0.3922 0.5392 0.8379 0.023 Uiso 1 1 calc R U
C45 C 0.26230(17) 0.56167(9) 0.91451(13) 0.0227(4) Uani 1 1 d . .
H45 H 0.2946 0.5980 0.9342 0.027 Uiso 1 1 calc R U
C46 C 0.15689(16) 0.54407(8) 0.94315(12) 0.0217(4) Uani 1 1 d . .
H46 H 0.1168 0.5680 0.9826 0.026 Uiso 1 1 calc R U
C47 C 0.11121(16) 0.49097(8) 0.91308(12) 0.0212(4) Uani 1 1 d . .
H47 H 0.0390 0.4786 0.9317 0.025 Uiso 1 1 calc R U
C48 C 0.17064(15) 0.45578(8) 0.85569(12) 0.0184(4) Uani 1 1 d . .
H48 H 0.1374 0.4197 0.8359 0.022 Uiso 1 1 calc R U
B1 B 0.34110(16) 0.43346(9) 0.75059(13) 0.0147(4) Uani 1 1 d . .

loop_
_atom_site_aniso_label
_atom_site_aniso_U_11
_atom_site_aniso_U_22
_atom_site_aniso_U_33
_atom_site_aniso_U_23
_atom_site_aniso_U_13
_atom_site_aniso_U_12
Y1 0.01144(9) 0.01196(9) 0.01640(10) 0.00027(6) 0.00124(6) 0.00020(6)
O1 0.0144(6) 0.0148(6) 0.0330(8) 0.0015(5) 0.0052(5) -0.0006(5)
N1 0.0178(8) 0.0188(9) 0.0228(9) 0.0009(7) 0.0018(7) 0.0030(6)
C1 0.0247(10) 0.0210(9) 0.0160(9) 0.0007(7) -0.0014(7) 0.0054(7)
C2 0.0209(9) 0.0178(9) 0.0197(9) 0.0011(7) -0.0038(7) 0.0037(7)
C3 0.0168(9) 0.0171(9) 0.0241(9) -0.0008(7) -0.0051(7) 0.0023(7)
C4 0.0172(9) 0.0167(9) 0.0267(10) -0.0016(7) -0.0066(7) 0.0013(7)
C5 0.0252(10) 0.0195(9) 0.0179(9) -0.0036(7) -0.0069(7) 0.0057(7)
C6 0.0358(12) 0.0344(11) 0.0211(10) 0.0076(9) 0.0071(9) 0.0122(9)
C7 0.0289(11) 0.0186(10) 0.0328(11) 0.0065(8) -0.0013(8) 0.0036(8)
C8 0.0171(9) 0.0213(10) 0.0393(12) 0.0012(8) -0.0002(8) 0.0043(7)
C9 0.0220(10) 0.0184(10) 0.0446(13) -0.0014(8) -0.0059(9) -0.0031(8)
C10 0.0362(12) 0.0215(10) 0.0279(11) -0.0056(8) -0.0058(9) 0.0074(9)
C11 0.0237(9) 0.0207(9) 0.0136(8) -0.0014(7) -0.0006(7) -0.0015(7)
C12 0.0269(10) 0.0175(9) 0.0143(9) -0.0015(7) 0.0062(7) 0.0021(7)
C13 0.0213(9) 0.0194(9) 0.0205(9) 0.0022(7) 0.0079(7) 0.0011(7)
C14 0.0242(9) 0.0166(9) 0.0192(9) 0.0021(7) 0.0053(7) -0.0004(7)
C15 0.0239(9) 0.0196(9) 0.0134(8) 0.0013(7) 0.0006(7) 0.0036(7)
C16 0.0316(11) 0.0281(11) 0.0253(10) -0.0023(8) -0.0083(8) -0.0036(9)
C17 0.0335(11) 0.0180(9) 0.0262(10) -0.0009(8) 0.0084(8) 0.0042(8)
C18 0.0236(10) 0.0302(11) 0.0380(12) 0.0050(9) 0.0145(9) 0.0032(8)
C19 0.0311(11) 0.0195(10) 0.0369(12) 0.0048(8) 0.0076(9) -0.0026(8)
C20 0.0312(11) 0.0245(10) 0.0235(10) 0.0031(8) -0.0026(8) 0.0068(8)
C21 0.0168(10) 0.0272(11) 0.0470(13) 0.0011(9) 0.0092(9) 0.0015(8)
C22 0.0204(10) 0.0252(10) 0.0342(11) 0.0028(8) 0.0051(8) -0.0030(8)
C23 0.0235(10) 0.0200(10) 0.0341(11) 0.0062(8) 0.0008(8) -0.0035(8)
C24 0.0217(10) 0.0151(9) 0.0356(11) -0.0002(8) 0.0034(8) -0.0001(7)
C25 0.0097(8) 0.0167(8) 0.0231(9) 0.0008(7) 0.0003(7) 0.0007(6)
C26 0.0206(9) 0.0210(9) 0.0252(10) 0.0028(7) 0.0046(7) 0.0025(7)
C27 0.0210(10) 0.0245(10) 0.0390(12) 0.0129(9) 0.0093(8) 0.0043(8)
C28 0.0126(9) 0.0168(9) 0.0545(14) 0.0076(9) 0.0040(8) 0.0007(7)
C29 0.0148(9) 0.0187(10) 0.0425(12) -0.0084(8) -0.0055(8) 0.0026(7)
C30 0.0158(8) 0.0198(9) 0.0239(10) -0.0006(7) -0.0015(7) 0.0018(7)
C31 0.0155(8) 0.0101(7) 0.0198(9) 0.0009(6) 0.0000(7) 0.0011(6)
C32 0.0194(9) 0.0152(8) 0.0195(9) 0.0013(7) 0.0009(7) 0.0003(7)
C33 0.0197(9) 0.0174(9) 0.0286(10) 0.0062(7) 0.0089(8) 0.0023(7)
C34 0.0133(8) 0.0154(9) 0.0413(12) 0.0054(8) -0.0005(8) -0.0012(7)
C35 0.0212(9) 0.0169(9) 0.0297(10) -0.0006(7) -0.0083(8) 0.0015(7)
C36 0.0190(9) 0.0181(9) 0.0193(9) -0.0001(7) -0.0005(7) 0.0024(7)
C37 0.0148(8) 0.0154(8) 0.0149(8) -0.0023(6) 0.0025(6) 0.0017(6)
C38 0.0176(9) 0.0164(8) 0.0196(9) -0.0005(7) -0.0013(7) -0.0021(7)
C39 0.0231(10) 0.0183(9) 0.0202(9) 0.0032(7) 0.0014(7) -0.0011(7)
C40 0.0206(9) 0.0247(10) 0.0150(9) 0.0013(7) -0.0002(7) 0.0056(7)
C41 0.0136(8) 0.0229(9) 0.0189(9) -0.0037(7) -0.0001(7) 0.0015(7)
C42 0.0136(8) 0.0175(8) 0.0190(9) -0.0016(7) 0.0022(7) -0.0003(7)
C43 0.0147(8) 0.0164(8) 0.0147(8) 0.0031(6) -0.0009(6) 0.0017(7)
C44 0.0168(9) 0.0209(9) 0.0208(9) -0.0004(7) 0.0021(7) 0.0000(7)
C45 0.0224(10) 0.0204(9) 0.0253(10) -0.0049(8) 0.0006(8) -0.0010(7)
C46 0.0213(10) 0.0248(10) 0.0192(9) -0.0030(7) 0.0032(7) 0.0055(7)
C47 0.0182(9) 0.0244(10) 0.0213(9) 0.0030(7) 0.0041(7) 0.0017(7)
C48 0.0176(9) 0.0192(9) 0.0185(9) 0.0007(7) 0.0016(7) 0.0004(7)
B1 0.0145(9) 0.0140(9) 0.0156(9) -0.0001(7) 0.0010(7) 0.0005(7)

loop_
_atom_type_symbol
_atom_type_description
_atom_type_scat_dispersion_real
_atom_type_scat_dispersion_imag
_atom_type_scat_source
C C 0.0033 0.0016 'International Tables Vol C Tables 4.2.6.8 and 6.1.1.4'
H H 0.0000 0.0000 'International Tables Vol C Tables 4.2.6.8 and 6.1.1.4'
B B 0.0013 0.0007 'International Tables Vol C Tables 4.2.6.8 and 6.1.1.4'
N N 0.0061 0.0033 'International Tables Vol C Tables 4.2.6.8 and 6.1.1.4'
O O 0.0106 0.0060 'International Tables Vol C Tables 4.2.6.8 and 6.1.1.4'
Y Y -2.7962 3.5667 'International Tables Vol C Tables 4.2.6.8 and 6.1.1.4'

loop_
_geom_angle_atom_site_label_1
_geom_angle_atom_site_label_2
_geom_angle_atom_site_label_3
_geom_angle
Cnt1 Y1 N1 103.3
Cnt1 Y1 O1 104.0
Cnt2 Y1 N1 105.1
Cnt2 Y1 O1 104.7
Cnt1 Y1 Cnt2 138.8
O1 Y1 N1 90.93(5)
O1 Y1 C4 132.49(5)
N1 Y1 C4 101.54(6)
O1 Y1 C12 87.69(5)
N1 Y1 C12 126.26(6)
C4 Y1 C12 118.16(6)
O1 Y1 C3 109.58(5)
N1 Y1 C3 128.80(6)
C4 Y1 C3 31.42(6)
C12 Y1 C3 101.71(6)
O1 Y1 C1 84.00(5)
N1 Y1 C1 86.87(6)
C4 Y1 C1 51.75(6)
C12 Y1 C1 146.01(6)
C3 Y1 C1 51.46(6)
O1 Y1 C11 79.07(5)
N1 Y1 C11 96.07(6)
C4 Y1 C11 142.79(6)
C12 Y1 C11 31.23(6)
C3 Y1 C11 132.91(6)
C1 Y1 C11 162.85(6)
O1 Y1 C5 113.54(6)
N1 Y1 C5 77.55(6)
C4 Y1 C5 31.09(6)
C12 Y1 C5 149.19(6)
C3 Y1 C5 51.30(6)
C1 Y1 C5 31.10(6)
C11 Y1 C5 165.65(6)
O1 Y1 C13 118.54(5)
N1 Y1 C13 123.67(6)
C4 Y1 C13 92.05(6)
C12 Y1 C13 31.03(6)
C3 Y1 C13 87.49(6)
C1 Y1 C13 138.76(6)
C11 Y1 C13 51.21(6)
C5 Y1 C13 121.97(6)
O1 Y1 C2 81.98(5)
N1 Y1 C2 117.80(6)
C4 Y1 C2 51.55(6)
C12 Y1 C2 115.14(6)
C3 Y1 C2 30.93(6)
C1 Y1 C2 31.03(6)
C11 Y1 C2 141.26(6)
C5 Y1 C2 51.10(6)
C13 Y1 C2 113.34(6)
O1 Y1 C14 130.29(5)
N1 Y1 C14 93.01(6)
C4 Y1 C14 95.00(6)
C12 Y1 C14 51.42(6)
C3 Y1 C14 105.93(6)
C1 Y1 C14 145.68(6)
C11 Y1 C14 51.24(6)
C5 Y1 C14 115.68(6)
C13 Y1 C14 30.96(5)
C2 Y1 C14 136.54(6)
O1 Y1 C15 103.53(5)
N1 Y1 C15 77.13(6)
C4 Y1 C15 123.89(6)
C12 Y1 C15 51.36(6)
C3 Y1 C15 136.21(6)
C1 Y1 C15 162.30(6)
C11 Y1 C15 30.89(6)
C5 Y1 C15 134.93(6)
C13 Y1 C15 51.09(6)
C2 Y1 C15 164.34(6)
C14 Y1 C15 30.96(6)
C24 O1 C21 108.00(14)
C24 O1 Y1 130.23(11)
C21 O1 Y1 121.51(11)
C2 C1 C5 107.44(17)
C2 C1 C6 126.61(18)
C5 C1 C6 125.77(17)
C2 C1 Y1 74.79(11)
C5 C1 Y1 74.51(10)
C6 C1 Y1 120.37(13)
C3 C2 C1 108.28(16)
C3 C2 C7 124.93(17)
C1 C2 C7 126.18(18)
C3 C2 Y1 73.64(10)
C1 C2 Y1 74.18(10)
C7 C2 Y1 125.22(13)
C2 C3 C4 108.29(16)
C2 C3 C8 124.14(17)
C4 C3 C8 126.57(17)
C2 C3 Y1 75.42(10)
C4 C3 Y1 74.11(10)
C8 C3 Y1 125.59(13)
C5 C4 C3 107.31(16)
C5 C4 C9 125.82(17)
C3 C4 C9 126.39(17)
C5 C4 Y1 75.28(10)
C3 C4 Y1 74.47(10)
C9 C4 Y1 122.28(13)
C4 C5 C1 108.66(16)
C4 C5 C10 126.15(18)
C1 C5 C10 124.55(18)
C4 C5 Y1 73.63(10)
C1 C5 Y1 74.39(11)
C10 C5 Y1 125.36(12)
C15 C11 C12 107.99(16)
C15 C11 C16 124.94(17)
C12 C11 C16 126.70(18)
C15 C11 Y1 75.02(10)
C12 C11 Y1 73.74(10)
C16 C11 Y1 122.71(13)
C13 C12 C11 107.85(16)
C13 C12 C17 124.81(17)
C11 C12 C17 127.01(18)
C13 C12 Y1 75.34(10)
C11 C12 Y1 75.03(10)
C17 C12 Y1 120.80(12)
C12 C13 C14 108.26(17)
C12 C13 C18 124.13(17)
C14 C13 C18 125.96(17)
C12 C13 Y1 73.63(10)
C14 C13 Y1 74.65(10)
C18 C13 Y1 129.27(14)
C13 C14 C15 107.76(16)
C13 C14 C19 125.84(18)
C15 C14 C19 125.61(17)
C13 C14 Y1 74.39(10)
C15 C14 Y1 74.64(10)
C19 C14 Y1 124.81(13)
C11 C15 C14 108.12(16)
C11 C15 C20 125.12(17)
C14 C15 C20 126.03(17)
C11 C15 Y1 74.09(10)
C14 C15 Y1 74.40(10)
C20 C15 Y1 125.13(13)
O1 C21 C22 106.96(16)
C21 C22 C23 104.41(16)
C24 C23 C22 102.37(15)
O1 C24 C23 103.95(15)
C30 C25 C26 115.67(17)
C30 C25 B1 122.39(16)
C26 C25 B1 121.64(16)
C27 C26 C25 122.77(19)
C28 C27 C26 119.90(19)
C27 C28 C29 119.26(18)
C28 C29 C30 120.26(19)
C29 C30 C25 122.07(18)
C36 C31 C32 115.31(16)
C36 C31 B1 122.33(16)
C32 C31 B1 122.02(16)
C33 C32 C31 122.56(17)
C34 C33 C32 120.13(18)
C33 C34 C35 119.23(18)
C34 C35 C36 119.76(18)
C35 C36 C31 123.00(18)
C38 C37 C42 115.30(16)
C38 C37 B1 121.57(15)
C42 C37 B1 122.66(15)
C39 C38 C37 122.84(17)
C40 C39 C38 120.12(17)
C41 C40 C39 118.83(17)
C40 C41 C42 120.44(17)
C41 C42 C37 122.47(17)
C44 C43 C48 115.46(16)
C44 C43 B1 122.32(15)
C48 C43 B1 121.76(16)
C45 C44 C43 122.79(17)
C46 C45 C44 120.06(18)
C47 C46 C45 118.90(17)
C46 C47 C48 120.40(18)
C47 C48 C43 122.38(17)
C37 B1 C25 113.28(15)
C37 B1 C43 103.18(13)
C25 B1 C43 112.45(14)
C37 B1 C31 112.60(14)
C25 B1 C31 103.16(13)
C43 B1 C31 112.52(14)

loop_
_geom_bond_atom_site_label_1
_geom_bond_atom_site_label_2
_geom_bond_distance
Y1 Cnt1 2.358
Y1 Cnt2 2.366
Y1 O1 2.3530(12)
Y1 N1 2.4757(16)
Y1 C4 2.6356(18)
Y1 C12 2.6386(18)
Y1 C3 2.6402(18)
Y1 C1 2.6552(19)
Y1 C11 2.6552(18)
Y1 C5 2.6567(18)
Y1 C13 2.6605(18)
Y1 C2 2.6630(18)
Y1 C14 2.6639(18)
Y1 C15 2.6671(18)
O1 C24 1.462(2)
O1 C21 1.464(2)
C1 C2 1.422(3)
C1 C5 1.424(3)
C1 C6 1.498(3)
C2 C3 1.414(3)
C2 C7 1.502(3)
C3 C4 1.428(3)
C3 C8 1.504(3)
C4 C5 1.418(3)
C4 C9 1.507(3)
C5 C10 1.504(3)
C11 C15 1.418(3)
C11 C12 1.425(3)
C11 C16 1.502(3)
C12 C13 1.418(3)
C12 C17 1.513(3)
C13 C14 1.421(3)
C13 C18 1.505(3)
C14 C15 1.423(3)
C14 C19 1.510(3)
C15 C20 1.505(3)
C21 C22 1.505(3)
C22 C23 1.527(3)
C23 C24 1.511(3)
C25 C30 1.401(3)
C25 C26 1.404(3)
C25 B1 1.643(3)
C26 C27 1.393(3)
C27 C28 1.382(3)
C28 C29 1.387(3)
C29 C30 1.398(3)
C31 C36 1.400(3)
C31 C32 1.402(2)
C31 B1 1.645(3)
C32 C33 1.394(3)
C33 C34 1.382(3)
C34 C35 1.387(3)
C35 C36 1.391(3)
C37 C38 1.403(2)
C37 C42 1.407(2)
C37 B1 1.637(3)
C38 C39 1.390(3)
C39 C40 1.389(3)
C40 C41 1.386(3)
C41 C42 1.391(3)
C43 C44 1.404(3)
C43 C48 1.407(2)
C43 B1 1.643(3)
C44 C45 1.392(3)
C45 C46 1.390(3)
C46 C47 1.388(3)
C47 C48 1.393(3)
